data_7704572
loop_
_publ_author_name
'Kordestani, Nazanin'
'Amiri Rudbari, Hadi'
'Bruno, Giuseppe'
'Rosario, Scopelliti'
'Braun, Jason D.'
'Herbert, David E.'
'Blacque, Olivier'
'Correia, Isabel'
'Zaman, Mohammad Al-Moktadir'
'Bindu, Mortuza Mamun'
'Janiak, Christoph'
'Enamullah, Mohammed'

_publ_section_title
;
 Solid-state to solution helicity inversion of pseudotetrahedral chiral
 copper(ii) complexes with 2,4-dihalo-salicylaldiminate ligands.
;
_journal_issue 24
_journal_name_full 'Dalton transactions (Cambridge, England : 2003)'
_journal_page_first 8247
_journal_page_last 8264
_journal_paper_doi 10.1039/d0dt01649g
_journal_volume 49
_journal_year 2020
_chemical_absolute_configuration rmad
_chemical_formula_sum 'C30 H24 Cu I4 N2 O2'
_chemical_formula_weight 1015.65
_space_group_crystal_system monoclinic
_space_group_IT_number 5
_space_group_name_Hall 'C 2y'
_space_group_name_H-M_alt 'C 1 2 1'
_atom_sites_solution_hydrogens geom
_audit_creation_method SHELXL-2016/6
_audit_update_record
;
2019-07-26 deposited with the CCDC.	2020-06-02 downloaded from the CCDC.
;
_cell_angle_alpha 90
_cell_angle_beta 118.2090(10)
_cell_angle_gamma 90
_cell_formula_units_Z 2
_cell_length_a 14.5586(3)
_cell_length_b 11.1467(2)
_cell_length_c 10.6165(2)
_cell_measurement_reflns_used 9868
_cell_measurement_temperature 273(2)
_cell_measurement_theta_max 40.13
_cell_measurement_theta_min 2.42
_cell_volume 1518.23(5)
_computing_cell_refinement 'SAINT (Bruker, 2007)'
_computing_data_collection 'APEX2 (Bruker, 2007)'
_computing_data_reduction 'SAINT (Bruker, 2007)'
_computing_structure_refinement 'SHELXL-2016/6 (Sheldrick, 2016)'
_computing_structure_solution 'SHELXS97 (Sheldrick, 2008)'
_diffrn_ambient_temperature 273(2)
_diffrn_measured_fraction_theta_full 0.999
_diffrn_measured_fraction_theta_max 0.997
_diffrn_measurement_device_type 'Bruker APEX-II CCD'
_diffrn_radiation_type MoK\a
_diffrn_radiation_wavelength 0.71073
_diffrn_reflns_av_R_equivalents 0.0269
_diffrn_reflns_av_unetI/netI 0.0256
_diffrn_reflns_Laue_measured_fraction_full 0.999
_diffrn_reflns_Laue_measured_fraction_max 0.997
_diffrn_reflns_limit_h_max 27
_diffrn_reflns_limit_h_min -27
_diffrn_reflns_limit_k_max 21
_diffrn_reflns_limit_k_min -20
_diffrn_reflns_limit_l_max 20
_diffrn_reflns_limit_l_min -19
_diffrn_reflns_number 39452
_diffrn_reflns_point_group_measured_fraction_full 1.000
_diffrn_reflns_point_group_measured_fraction_max 0.997
_diffrn_reflns_theta_full 25.242
_diffrn_reflns_theta_max 42.233
_diffrn_reflns_theta_min 2.420
_exptl_absorpt_coefficient_mu 4.817
_exptl_absorpt_correction_T_max 0.617
_exptl_absorpt_correction_T_min 0.449
_exptl_absorpt_correction_type multi-scan
_exptl_absorpt_process_details 'SADABS; Bruker, 2008'
_exptl_crystal_colour green
_exptl_crystal_density_diffrn 2.222
_exptl_crystal_description irregular
_exptl_crystal_F_000 950
_exptl_crystal_size_max 0.33
_exptl_crystal_size_mid 0.18
_exptl_crystal_size_min 0.13
_refine_diff_density_max 1.915
_refine_diff_density_min -0.827
_refine_diff_density_rms 0.209
_refine_ls_abs_structure_details
;
 Refined as an inversion twin.
;
_refine_ls_abs_structure_Flack 0.022(18)
_refine_ls_extinction_method none
_refine_ls_goodness_of_fit_ref 1.063
_refine_ls_hydrogen_treatment constr
_refine_ls_matrix_type full
_refine_ls_number_parameters 178
_refine_ls_number_reflns 10671
_refine_ls_number_restraints 1
_refine_ls_restrained_S_all 1.063
_refine_ls_R_factor_all 0.0418
_refine_ls_R_factor_gt 0.0329
_refine_ls_shift/su_max 0.002
_refine_ls_shift/su_mean 0.000
_refine_ls_structure_factor_coef Fsqd
_refine_ls_weighting_details 'w=1/[\s^2^(Fo^2^)+(0.0459P)^2^+0.3211P] where P=(Fo^2^+2Fc^2^)/3'
_refine_ls_weighting_scheme calc
_refine_ls_wR_factor_gt 0.0801
_refine_ls_wR_factor_ref 0.0844
_reflns_Friedel_coverage 0.931
_reflns_Friedel_fraction_full 1.000
_reflns_Friedel_fraction_max 0.997
_reflns_number_gt 9091
_reflns_number_total 10671
_reflns_threshold_expression 'I > 2\s(I)'
_cod_data_source_file d0dt01649g2.cif
_cod_data_source_block shelx_CCDC4
_cod_depositor_comments 'Adding full bibliography for 7704565--7704573.cif.'
_cod_original_cell_volume 1518.22(5)
_cod_original_sg_symbol_H-M 'C 2'
_cod_database_code 7704572
_shelx_shelxl_version_number 2016/6
_shelx_space_group_comment
;
The symmetry employed for this shelxl refinement is uniquely defined
by the following loop, which should always be used as a source of
symmetry information in preference to the above space-group names.
They are only intended as comments.
;

loop_
_space_group_symop_operation_xyz
'x, y, z'
'-x, y, -z'
'x+1/2, y+1/2, z'
'-x+1/2, y+1/2, -z'

loop_
_atom_site_label
_atom_site_type_symbol
_atom_site_fract_x
_atom_site_fract_y
_atom_site_fract_z
_atom_site_U_iso_or_equiv
_atom_site_adp_type
_atom_site_occupancy
_atom_site_site_symmetry_order
_atom_site_calc_flag
_atom_site_refinement_flags_posn
_atom_site_refinement_flags_adp
_atom_site_refinement_flags_occupancy
_atom_site_disorder_assembly
_atom_site_disorder_group
I1 I 0.82088(2) 1.00685(2) 0.88914(2) 0.03469(5) Uani 1 1 d . . . . .
I2 I 1.05125(2) 0.65438(3) 0.71734(3) 0.04829(8) Uani 1 1 d . . . . .
Cu1 Cu 0.500000 0.83453(5) 0.500000 0.02403(8) Uani 1 2 d S T P . .
C1 C 0.6345(2) 0.7285(3) 0.3995(3) 0.0282(5) Uani 1 1 d . . . . .
H1 H 0.645900 0.678551 0.338082 0.034 Uiso 1 1 calc R U . . .
N1 N 0.53917(19) 0.7578(2) 0.3598(3) 0.0265(4) Uani 1 1 d . . . . .
O1 O 0.63681(15) 0.8879(2) 0.6211(2) 0.0277(4) Uani 1 1 d . . . . .
C2 C 0.7256(2) 0.7644(3) 0.5286(3) 0.0260(4) Uani 1 1 d . . . . .
C7 C 0.72237(17) 0.8471(2) 0.6280(3) 0.0227(4) Uani 1 1 d . . . . .
C4 C 0.9131(2) 0.7451(3) 0.6687(3) 0.0315(5) Uani 1 1 d . . . . .
C3 C 0.8209(2) 0.7128(3) 0.5521(3) 0.0315(5) Uani 1 1 d . . . . .
H3 H 0.821353 0.656320 0.487974 0.038 Uiso 1 1 calc R U . . .
C6 C 0.82011(19) 0.8840(3) 0.7399(3) 0.0255(4) Uani 1 1 d . . . . .
C10 C 0.3785(2) 0.6403(3) 0.2243(3) 0.0315(5) Uani 1 1 d . . . . .
C5 C 0.91359(19) 0.8340(3) 0.7621(3) 0.0302(5) Uani 1 1 d . . . . .
H5 H 0.976071 0.859323 0.838214 0.036 Uiso 1 1 calc R U . . .
C15 C 0.4098(5) 0.5419(4) 0.3177(6) 0.0517(11) Uani 1 1 d . . . . .
H15 H 0.480267 0.524522 0.372428 0.062 Uiso 1 1 calc R U . . .
C8 C 0.4617(2) 0.7156(3) 0.2146(3) 0.0304(5) Uani 1 1 d . . . . .
H8 H 0.498764 0.663087 0.179641 0.036 Uiso 1 1 calc R U . . .
C11 C 0.2727(3) 0.6592(4) 0.1394(4) 0.0379(6) Uani 1 1 d . . . . .
H11 H 0.250354 0.722906 0.075215 0.045 Uiso 1 1 calc R U . . .
C13 C 0.2321(5) 0.4907(5) 0.2435(7) 0.0648(15) Uani 1 1 d . . . . .
H13 H 0.183100 0.440791 0.249539 0.078 Uiso 1 1 calc R U . . .
C12 C 0.1994(4) 0.5851(5) 0.1481(6) 0.0520(11) Uani 1 1 d . . . . .
H12 H 0.128618 0.598885 0.089927 0.062 Uiso 1 1 calc R U . . .
C14 C 0.3355(6) 0.4701(5) 0.3288(7) 0.0664(15) Uani 1 1 d . . . . .
H14 H 0.356792 0.407799 0.394932 0.080 Uiso 1 1 calc R U . . .
C9 C 0.4225(3) 0.8225(4) 0.1146(4) 0.0399(7) Uani 1 1 d . . . . .
H9A H 0.372589 0.796029 0.020930 0.060 Uiso 1 1 calc R U . . .
H9B H 0.390113 0.878807 0.149773 0.060 Uiso 1 1 calc R U . . .
H9C H 0.480035 0.860412 0.109964 0.060 Uiso 1 1 calc R U . . .

loop_
_atom_site_aniso_label
_atom_site_aniso_U_11
_atom_site_aniso_U_22
_atom_site_aniso_U_33
_atom_site_aniso_U_23
_atom_site_aniso_U_13
_atom_site_aniso_U_12
I1 0.02471(7) 0.04124(9) 0.03160(9) -0.01348(8) 0.00795(6) -0.00082(7)
I2 0.02909(9) 0.06997(18) 0.04351(13) 0.00540(11) 0.01526(9) 0.02428(11)
Cu1 0.01486(14) 0.0371(2) 0.01773(17) 0.000 0.00573(13) 0.000
C1 0.0217(9) 0.0375(12) 0.0224(11) -0.0063(9) 0.0081(8) 0.0031(9)
N1 0.0206(8) 0.0359(11) 0.0196(9) -0.0067(8) 0.0066(7) -0.0007(8)
O1 0.0144(6) 0.0386(10) 0.0263(9) -0.0092(7) 0.0066(6) 0.0016(6)
C2 0.0182(9) 0.0360(12) 0.0216(10) -0.0045(9) 0.0075(8) 0.0019(8)
C7 0.0149(7) 0.0292(10) 0.0211(9) -0.0019(8) 0.0061(7) 0.0023(7)
C4 0.0194(9) 0.0441(15) 0.0289(13) -0.0001(11) 0.0096(9) 0.0089(10)
C3 0.0226(10) 0.0438(15) 0.0274(12) -0.0034(11) 0.0113(9) 0.0074(10)
C6 0.0162(8) 0.0331(11) 0.0229(10) -0.0045(8) 0.0057(7) 0.0013(7)
C10 0.0287(12) 0.0351(13) 0.0232(11) -0.0081(10) 0.0060(9) -0.0035(10)
C5 0.0152(8) 0.0428(14) 0.0269(11) -0.0023(10) 0.0052(8) 0.0051(9)
C15 0.054(2) 0.0394(16) 0.043(2) 0.0021(16) 0.0081(19) -0.0045(17)
C8 0.0248(10) 0.0425(14) 0.0196(10) -0.0081(10) 0.0071(9) -0.0016(10)
C11 0.0292(13) 0.0438(16) 0.0330(15) -0.0109(13) 0.0084(11) -0.0051(12)
C13 0.066(3) 0.059(3) 0.067(3) -0.014(2) 0.030(3) -0.033(3)
C12 0.0385(19) 0.061(3) 0.051(2) -0.019(2) 0.0166(18) -0.0183(18)
C14 0.077(4) 0.048(2) 0.064(3) 0.006(2) 0.026(3) -0.018(2)
C9 0.0399(16) 0.0494(19) 0.0272(14) 0.0033(13) 0.0132(12) -0.0027(14)

loop_
_atom_type_symbol
_atom_type_description
_atom_type_scat_dispersion_real
_atom_type_scat_dispersion_imag
_atom_type_scat_source
C C 0.0033 0.0016 'International Tables Vol C Tables 4.2.6.8 and 6.1.1.4'
H H 0.0000 0.0000 'International Tables Vol C Tables 4.2.6.8 and 6.1.1.4'
N N 0.0061 0.0033 'International Tables Vol C Tables 4.2.6.8 and 6.1.1.4'
O O 0.0106 0.0060 'International Tables Vol C Tables 4.2.6.8 and 6.1.1.4'
Cu Cu 0.3201 1.2651 'International Tables Vol C Tables 4.2.6.8 and 6.1.1.4'
I I -0.4742 1.8119 'International Tables Vol C Tables 4.2.6.8 and 6.1.1.4'

loop_
_geom_angle_atom_site_label_1
_geom_angle_atom_site_label_2
_geom_angle_atom_site_label_3
_geom_angle
_geom_angle_site_symmetry_1
_geom_angle_site_symmetry_3
_geom_angle_publ_flag
O1 Cu1 O1 143.18(15) . 2_656 ?
O1 Cu1 N1 101.92(10) . 2_656 ?
O1 Cu1 N1 93.50(9) 2_656 2_656 ?
O1 Cu1 N1 93.50(9) . . ?
O1 Cu1 N1 101.92(10) 2_656 . ?
N1 Cu1 N1 129.86(16) 2_656 . ?
N1 C1 C2 127.3(3) . . ?
N1 C1 H1 116.4 . . ?
C2 C1 H1 116.4 . . ?
C1 N1 C8 115.4(2) . . ?
C1 N1 Cu1 120.2(2) . . ?
C8 N1 Cu1 123.81(19) . . ?
C7 O1 Cu1 127.25(18) . . ?
C3 C2 C7 120.6(3) . . ?
C3 C2 C1 116.1(2) . . ?
C7 C2 C1 123.3(2) . . ?
O1 C7 C6 120.2(2) . . ?
O1 C7 C2 123.7(2) . . ?
C6 C7 C2 116.0(2) . . ?
C3 C4 C5 119.9(2) . . ?
C3 C4 I2 120.9(2) . . ?
C5 C4 I2 119.1(2) . . ?
C4 C3 C2 120.8(3) . . ?
C4 C3 H3 119.6 . . ?
C2 C3 H3 119.6 . . ?
C5 C6 C7 122.9(2) . . ?
C5 C6 I1 118.8(2) . . ?
C7 C6 I1 117.97(17) . . ?
C11 C10 C15 118.0(4) . . ?
C11 C10 C8 123.4(3) . . ?
C15 C10 C8 118.5(4) . . ?
C6 C5 C4 119.3(3) . . ?
C6 C5 H5 120.4 . . ?
C4 C5 H5 120.4 . . ?
C14 C15 C10 120.2(5) . . ?
C14 C15 H15 119.9 . . ?
C10 C15 H15 119.9 . . ?
N1 C8 C10 110.0(3) . . ?
N1 C8 C9 109.0(3) . . ?
C10 C8 C9 115.7(3) . . ?
N1 C8 H8 107.3 . . ?
C10 C8 H8 107.3 . . ?
C9 C8 H8 107.3 . . ?
C10 C11 C12 121.4(5) . . ?
C10 C11 H11 119.3 . . ?
C12 C11 H11 119.3 . . ?
C14 C13 C12 120.4(5) . . ?
C14 C13 H13 119.8 . . ?
C12 C13 H13 119.8 . . ?
C13 C12 C11 119.6(5) . . ?
C13 C12 H12 120.2 . . ?
C11 C12 H12 120.2 . . ?
C13 C14 C15 120.3(5) . . ?
C13 C14 H14 119.8 . . ?
C15 C14 H14 119.8 . . ?
C8 C9 H9A 109.5 . . ?
C8 C9 H9B 109.5 . . ?
H9A C9 H9B 109.5 . . ?
C8 C9 H9C 109.5 . . ?
H9A C9 H9C 109.5 . . ?
H9B C9 H9C 109.5 . . ?

loop_
_geom_bond_atom_site_label_1
_geom_bond_atom_site_label_2
_geom_bond_distance
_geom_bond_site_symmetry_2
_geom_bond_publ_flag
I1 C6 2.090(3) . ?
I2 C4 2.086(3) . ?
Cu1 O1 1.885(2) . ?
Cu1 O1 1.885(2) 2_656 ?
Cu1 N1 2.018(2) 2_656 ?
Cu1 N1 2.019(2) . ?
C1 N1 1.288(4) . ?
C1 C2 1.442(4) . ?
C1 H1 0.9300 . ?
N1 C8 1.492(4) . ?
O1 C7 1.295(3) . ?
C2 C3 1.411(4) . ?
C2 C7 1.418(4) . ?
C7 C6 1.417(3) . ?
C4 C3 1.376(4) . ?
C4 C5 1.400(4) . ?
C3 H3 0.9300 . ?
C6 C5 1.384(4) . ?
C10 C11 1.384(5) . ?
C10 C15 1.403(6) . ?
C10 C8 1.516(5) . ?
C5 H5 0.9300 . ?
C15 C14 1.394(8) . ?
C15 H15 0.9300 . ?
C8 C9 1.517(5) . ?
C8 H8 0.9800 . ?
C11 C12 1.387(6) . ?
C11 H11 0.9300 . ?
C13 C14 1.361(9) . ?
C13 C12 1.380(9) . ?
C13 H13 0.9300 . ?
C12 H12 0.9300 . ?
C14 H14 0.9300 . ?
C9 H9A 0.9600 . ?
C9 H9B 0.9600 . ?
C9 H9C 0.9600 . ?

loop_
_geom_torsion_atom_site_label_1
_geom_torsion_atom_site_label_2
_geom_torsion_atom_site_label_3
_geom_torsion_atom_site_label_4
_geom_torsion
_geom_torsion_site_symmetry_1
_geom_torsion_site_symmetry_2
_geom_torsion_site_symmetry_3
_geom_torsion_site_symmetry_4
_geom_torsion_publ_flag
C2 C1 N1 C8 175.0(3) . . . . ?
C2 C1 N1 Cu1 -13.3(5) . . . . ?
O1 Cu1 O1 C7 -135.9(3) 2_656 . . . ?
N1 Cu1 O1 C7 111.3(3) 2_656 . . . ?
N1 Cu1 O1 C7 -20.7(3) . . . . ?
N1 C1 C2 C3 175.6(3) . . . . ?
N1 C1 C2 C7 -4.7(5) . . . . ?
Cu1 O1 C7 C6 -170.1(2) . . . . ?
Cu1 O1 C7 C2 9.5(4) . . . . ?
C3 C2 C7 O1 -172.4(3) . . . . ?
C1 C2 C7 O1 7.9(5) . . . . ?
C3 C2 C7 C6 7.2(4) . . . . ?
C1 C2 C7 C6 -172.5(3) . . . . ?
C5 C4 C3 C2 -2.9(5) . . . . ?
I2 C4 C3 C2 172.5(3) . . . . ?
C7 C2 C3 C4 -2.6(5) . . . . ?
C1 C2 C3 C4 177.1(3) . . . . ?
O1 C7 C6 C5 172.8(3) . . . . ?
C2 C7 C6 C5 -6.8(4) . . . . ?
O1 C7 C6 I1 -0.9(4) . . . . ?
C2 C7 C6 I1 179.5(2) . . . . ?
C7 C6 C5 C4 1.6(5) . . . . ?
I1 C6 C5 C4 175.3(3) . . . . ?
C3 C4 C5 C6 3.4(5) . . . . ?
I2 C4 C5 C6 -172.1(3) . . . . ?
C11 C10 C15 C14 -3.4(7) . . . . ?
C8 C10 C15 C14 -179.5(5) . . . . ?
C1 N1 C8 C10 123.0(3) . . . . ?
Cu1 N1 C8 C10 -48.3(4) . . . . ?
C1 N1 C8 C9 -109.1(3) . . . . ?
Cu1 N1 C8 C9 79.6(3) . . . . ?
C11 C10 C8 N1 129.8(3) . . . . ?
C15 C10 C8 N1 -54.3(4) . . . . ?
C11 C10 C8 C9 5.7(5) . . . . ?
C15 C10 C8 C9 -178.4(3) . . . . ?
C15 C10 C11 C12 1.4(6) . . . . ?
C8 C10 C11 C12 177.4(4) . . . . ?
C14 C13 C12 C11 0.0(9) . . . . ?
C10 C11 C12 C13 0.2(7) . . . . ?
C12 C13 C14 C15 -2.0(10) . . . . ?
C10 C15 C14 C13 3.7(10) . . . . ?
